data_7047768
loop_
_publ_author_name
'Elsayed Moussa, Mehdi'
'Piesch, Martin'
'Fleischmann, Martin'
'Schreiner, Andrea'
'Seidl, Michael'
'Scheer, Manfred'

_publ_section_title
;
 Highly soluble Cu(i)-acetonitrile salts as building blocks for novel
 phosphorus-rich organometallic-inorganic compounds.
;
_journal_issue 45
_journal_name_full 'Dalton transactions (Cambridge, England : 2003)'
_journal_page_first 16031
_journal_page_last 16035
_journal_paper_doi 10.1039/c8dt03723j
_journal_volume 47
_journal_year 2018
_chemical_formula_moiety 'C36 H32 Cu2 Mo4 N4 O8 P4, 2(Al C36 F46 O3), C H2 Cl2'
_chemical_formula_sum 'C109 H34 Al2 Cl2 Cu2 F92 Mo4 N4 O14 P4'
_chemical_formula_weight 4130.98
_space_group_crystal_system monoclinic
_space_group_IT_number 15
_space_group_name_Hall '-C 2yc'
_space_group_name_H-M_alt 'C 1 2/c 1'
_symmetry_space_group_name_Hall '-C 2yc'
_symmetry_space_group_name_H-M 'C 1 2/c 1'
_atom_sites_solution_hydrogens geom
_atom_sites_solution_primary dual
_audit_creation_date 2018-06-11
_audit_creation_method
;
Olex2 1.2-alpha
(compiled 2018.05.29 svn.r3508 for OlexSys, GUI svn.r5506)
;
_audit_update_record
;
2018-09-07 deposited with the CCDC.
2018-10-10 downloaded from the CCDC.
;
_cell_angle_alpha 90
_cell_angle_beta 100.4620(10)
_cell_angle_gamma 90
_cell_formula_units_Z 4
_cell_length_a 28.2675(2)
_cell_length_b 18.77190(10)
_cell_length_c 25.8322(2)
_cell_measurement_reflns_used 27217
_cell_measurement_temperature 122.9(2)
_cell_measurement_theta_max 75.0150
_cell_measurement_theta_min 3.2840
_cell_volume 13479.58(16)
_computing_cell_refinement 'CrysAlisPro 1.171.38.43 (Rigaku OD, 2015)'
_computing_data_collection 'CrysAlisPro 1.171.38.43 (Rigaku OD, 2015)'
_computing_data_reduction 'CrysAlisPro 1.171.38.43 (Rigaku OD, 2015)'
_computing_molecular_graphics 'Olex2 (Dolomanov et al., 2009)'
_computing_publication_material 'Olex2 (Dolomanov et al., 2009)'
_computing_structure_refinement 'ShelXL (Sheldrick, 2015)'
_computing_structure_solution 'ShelXT (Sheldrick, 2015)'
_diffrn_ambient_environment N~2~
_diffrn_ambient_temperature 122.9(2)
_diffrn_detector 'CCD plate'
_diffrn_detector_area_resol_mean 8.4094
_diffrn_detector_type TitanS2
_diffrn_measured_fraction_theta_full 0.996
_diffrn_measured_fraction_theta_max 0.996
_diffrn_measurement_details
;
List of Runs (angles in degrees, time in seconds):

  # Type    Start    End  Width  t~exp~   \w     \q     \k     \f   Frames
#--------------------------------------------------------------------------
  1  \w   -116.00 -20.00   0.50    6.00    --  -44.64 -37.00  90.00  192
  2  \w   -118.00 -73.00   0.50    6.00    --  -44.64-125.00 150.00   90
  3  \w     23.00  98.00   0.50    6.00    --   44.64-125.00 -30.00  150
  4  \w     80.00 177.00   0.50   30.00    --  107.00  61.00-120.00  194
  5  \w     80.00 178.00   0.50   30.00    --  107.00  30.00 120.00  196
  6  \w     37.00 134.00   0.50   30.00    --  107.00 -61.00  90.00  194
  7  \w     27.00 178.00   0.50   30.00    --  107.00   0.00  90.00  302
  8  \w   -114.00 -19.00   0.50    6.00    --  -44.64 -57.00-150.00  190
  9  \w   -119.00 -13.00   0.50    6.00    --  -44.64 -77.00 -30.00  212
 10  \w     94.00 135.00   0.50   30.00    --  107.00 125.00 150.00   82
;
_diffrn_measurement_device 'four-circle diffractometer'
_diffrn_measurement_device_type 'GV50, TitanS2'
_diffrn_measurement_method '\w scans'
_diffrn_orient_matrix_type 'CrysAlisPro convention (1999,Acta A55,543-557)'
_diffrn_orient_matrix_UB_11 -0.0224658000
_diffrn_orient_matrix_UB_12 0.0696372000
_diffrn_orient_matrix_UB_13 -0.0246979000
_diffrn_orient_matrix_UB_21 -0.0506098000
_diffrn_orient_matrix_UB_22 -0.0296649000
_diffrn_orient_matrix_UB_23 0.0011236000
_diffrn_orient_matrix_UB_31 0.0020196000
_diffrn_orient_matrix_UB_32 0.0316529000
_diffrn_orient_matrix_UB_33 0.0554081000
_diffrn_radiation_monochromator mirror
_diffrn_radiation_probe x-ray
_diffrn_radiation_type CuK\a
_diffrn_radiation_wavelength 1.54184
_diffrn_reflns_av_R_equivalents 0.0267
_diffrn_reflns_av_unetI/netI 0.0178
_diffrn_reflns_Laue_measured_fraction_full 0.996
_diffrn_reflns_Laue_measured_fraction_max 0.996
_diffrn_reflns_limit_h_max 33
_diffrn_reflns_limit_h_min -33
_diffrn_reflns_limit_k_max 22
_diffrn_reflns_limit_k_min -22
_diffrn_reflns_limit_l_max 30
_diffrn_reflns_limit_l_min -25
_diffrn_reflns_number 35932
_diffrn_reflns_point_group_measured_fraction_full 0.996
_diffrn_reflns_point_group_measured_fraction_max 0.996
_diffrn_reflns_theta_full 67.079
_diffrn_reflns_theta_max 67.079
_diffrn_reflns_theta_min 3.479
_diffrn_source 'micro-focus sealed X-ray tube'
_diffrn_source_type 'GV50 (Cu) X-ray Source'
_exptl_absorpt_coefficient_mu 6.005
_exptl_absorpt_correction_T_max 0.567
_exptl_absorpt_correction_T_min 0.358
_exptl_absorpt_correction_type gaussian
_exptl_absorpt_process_details
;
CrysAlisPro 1.171.38.43 (Rigaku Oxford Diffraction, 2015)
Numerical absorption correction based on gaussian integration over
            a multifaceted crystal model
Empirical absorption correction using spherical harmonics,
 implemented in SCALE3 ABSPACK scaling algorithm.
;
_exptl_crystal_colour 'clear light orange'
_exptl_crystal_colour_lustre clear
_exptl_crystal_colour_modifier light
_exptl_crystal_colour_primary orange
_exptl_crystal_density_diffrn 2.036
_exptl_crystal_description block
_exptl_crystal_F_000 8008
_exptl_crystal_size_max 0.321
_exptl_crystal_size_mid 0.265
_exptl_crystal_size_min 0.176
_refine_diff_density_max 1.187
_refine_diff_density_min -0.796
_refine_diff_density_rms 0.073
_refine_ls_extinction_method none
_refine_ls_goodness_of_fit_ref 1.031
_refine_ls_hydrogen_treatment constr
_refine_ls_matrix_type full
_refine_ls_number_parameters 1198
_refine_ls_number_reflns 11993
_refine_ls_number_restraints 230
_refine_ls_restrained_S_all 1.029
_refine_ls_R_factor_all 0.0370
_refine_ls_R_factor_gt 0.0364
_refine_ls_shift/su_max 0.001
_refine_ls_shift/su_mean 0.000
_refine_ls_structure_factor_coef Fsqd
_refine_ls_weighting_details 'w=1/[\s^2^(Fo^2^)+(0.0532P)^2^+41.2695P] where P=(Fo^2^+2Fc^2^)/3'
_refine_ls_weighting_scheme calc
_refine_ls_wR_factor_gt 0.0968
_refine_ls_wR_factor_ref 0.0974
_reflns_Friedel_coverage 0.000
_reflns_number_gt 11733
_reflns_number_total 11993
_reflns_threshold_expression 'I > 2\s(I)'
_cod_data_source_file c8dt03723j2.cif
_cod_data_source_block abs282_abs
_cod_depositor_comments 'Adding full bibliography for 7047765--7047770.cif.'
_cod_database_code 7047768
_shelx_shelxl_version_number 2016/6
_chemical_oxdiff_formula C54.5H17AlClCuF46Mo2N2O7P2
_chemical_oxdiff_usercomment 'red block'
_shelx_space_group_comment
;
The symmetry employed for this shelxl refinement is uniquely defined
by the following loop, which should always be used as a source of
symmetry information in preference to the above space-group names.
They are only intended as comments.
;
_shelx_estimated_absorpt_t_max 0.418
_shelx_estimated_absorpt_t_min 0.249
_reflns_odcompleteness_completeness 99.52
_reflns_odcompleteness_iscentric 1
_reflns_odcompleteness_theta 66.97
_olex2_refinement_description
;
1. Fixed Uiso
 At 1.2 times of:
  All C(H) groups, All C(H,H) groups
 At 1.5 times of:
  All C(H,H,H) groups
2. Restrained distances
 C5B-Mo1
 2.3 with sigma of 0.01
 C7B-Mo1
 2.3 with sigma of 0.02
 C3B-Mo1
 2.3 with sigma of 0.02
 C4B-Mo1
 2.3 with sigma of 0.02
 C5B-C3B
 2.2 with sigma of 0.01
 C14B-C11B
 2.2 with sigma of 0.01
 C6B-Mo1
 2.3 with sigma of 0.02
 C7B-C6B
 1.4 with sigma of 0.02
 Mo2-C8B \\sim Mo2-C8A
 with sigma of 0.002
 C7B-C6B \\sim C5B-C6B \\sim C5B-C4B \\sim C3B-C4B \\sim C7B-C3B
 with sigma of 0.01
 C10B-C11B \\sim C12B-C11B \\sim C13B-C12B \\sim C14B-C13B \\sim C14B-C10B
 with sigma of 0.01
3. Uiso/Uaniso restraints and constraints
C8B \\sim C8A: within 1.7A with sigma of 0.004 and sigma for terminal atoms of
0.008
O3B \\sim O3A: within 1.7A with sigma of 0.004 and sigma for terminal atoms of
0.008
C8A \\sim C8B: within 1.7A with sigma of 0.004 and sigma for terminal atoms of
0.008
C1B \\sim O1B \\sim C6A: within 1.5A with sigma of 0.01 and sigma for terminal
atoms of 0.02
C3B \\sim C4B \\sim C5B \\sim C6B \\sim C7B \\sim C4A \\sim C3A \\sim C7A \\sim
C6A \\sim C5A: within 1.6A with sigma of 0.01 and sigma for terminal atoms of
0.02
C14B \\sim C13B \\sim C12B \\sim C11B \\sim C14A \\sim C10B \\sim C10A \\sim
C11A \\sim C12A \\sim C13A: within 1.5A with sigma of 0.01 and sigma for
terminal atoms of 0.02
C2B \\sim O2B \\sim C1A \\sim O1A: within 1.7A with sigma of 0.01 and sigma for
terminal atoms of 0.02
4. Rigid body (RIGU) restrains
 O1B, C1B
 with sigma for 1-2 distances of 0.002 and sigma for 1-3 distances of 0.002
5. Others
 Sof(C13B)=Sof(H13B)=Sof(C14B)=Sof(H14B)=Sof(C12B)=Sof(H12B)=Sof(C10B)=
 Sof(H10B)=Sof(C8B)=Sof(O3B)=Sof(C11B)=Sof(H11B)=1-FVAR(1)
 Sof(O3A)=Sof(C11A)=Sof(H11A)=Sof(C12A)=Sof(H12A)=Sof(C8A)=Sof(C14A)=Sof(H14A)=
 Sof(C10A)=Sof(H10A)=Sof(C13A)=Sof(H13A)=FVAR(1)
 Sof(C6B)=Sof(H6B)=Sof(C7B)=Sof(H7B)=Sof(C3B)=Sof(H3B)=Sof(C4B)=Sof(H4B)=
 Sof(C5B)=Sof(H5B)=Sof(O1B)=Sof(C1B)=Sof(C2B)=Sof(O2B)=1-FVAR(2)
 Sof(O2A)=Sof(C6A)=Sof(H6A)=Sof(C2A)=Sof(C4A)=Sof(H4A)=Sof(C5A)=Sof(H5A)=
 Sof(C7A)=Sof(H7A)=Sof(C3A)=Sof(H3A)=Sof(C1A)=Sof(O1A)=FVAR(2)
 Fixed Sof: H55A(0.5) H55B(0.5)
6.a Secondary CH2 refined with riding coordinates:
 C55(H55A,H55B)
6.b Aromatic/amide H refined with riding coordinates:
 C11A(H11A), C12A(H12A), C14A(H14A), C10A(H10A), C13A(H13A), C13B(H13B),
 C14B(H14B), C12B(H12B), C10B(H10B), C6A(H6A), C4A(H4A), C5A(H5A), C7A(H7A),
 C3A(H3A), C6B(H6B), C7B(H7B), C3B(H3B), C4B(H4B), C5B(H5B), C11B(H11B)
6.c Idealised Me refined as rotating group:
 C16(H16A,H16B,H16C), C18(H18A,H18B,H18C)
;
_olex2_submission_special_instructions 'No special instructions were received'
_oxdiff_exptl_absorpt_empirical_details
;
Empirical correction (ABSPACK) includes:
- Absorption correction using spherical harmonics
- Frame scaling
;
_oxdiff_exptl_absorpt_empirical_full_max 2.010
_oxdiff_exptl_absorpt_empirical_full_min 0.591

loop_
_space_group_symop_operation_xyz
'x, y, z'
'-x, y, -z+1/2'
'x+1/2, y+1/2, z'
'-x+1/2, y+1/2, -z+1/2'
'-x, -y, -z'
'x, -y, z-1/2'
'-x+1/2, -y+1/2, -z'
'x+1/2, -y+1/2, z-1/2'

loop_
_atom_site_label
_atom_site_type_symbol
_atom_site_fract_x
_atom_site_fract_y
_atom_site_fract_z
_atom_site_U_iso_or_equiv
_atom_site_adp_type
_atom_site_occupancy
_atom_site_site_symmetry_order
_atom_site_calc_flag
_atom_site_refinement_flags_posn
_atom_site_refinement_flags_adp
_atom_site_refinement_flags_occupancy
_atom_site_disorder_assembly
_atom_site_disorder_group
Mo2 Mo 0.36630(2) 0.02878(2) 0.43893(2) 0.03049(7) Uani 1 1 d D . . . .
Cu1 Cu 0.50994(2) 0.12388(2) 0.51364(2) 0.03352(11) Uani 1 1 d . . . . .
P2 P 0.44583(3) -0.03212(4) 0.44554(3) 0.02954(16) Uani 1 1 d . . . . .
Al1 Al 0.31930(3) 0.47561(4) 0.36470(3) 0.01941(15) Uani 1 1 d . . . . .
P1 P 0.44811(3) 0.07771(4) 0.45504(3) 0.03680(18) Uani 1 1 d . . . . .
Cl1 Cl 0.45646(4) 0.18732(7) 0.21055(5) 0.0776(3) Uani 1 1 d . . . . .
F1 F 0.35576(5) 0.48100(8) 0.32052(6) 0.0247(3) Uani 1 1 d . . . . .
F33 F 0.21095(6) 0.45805(8) 0.28367(6) 0.0288(3) Uani 1 1 d . . . . .
F34 F 0.20294(6) 0.42754(9) 0.38657(6) 0.0314(3) Uani 1 1 d . . . . .
F42 F 0.36293(6) 0.33462(9) 0.32693(7) 0.0330(4) Uani 1 1 d . . . . .
F32 F 0.18091(6) 0.35257(9) 0.26071(6) 0.0328(4) Uani 1 1 d . . . . .
F40 F 0.23394(7) 0.24182(9) 0.28807(7) 0.0370(4) Uani 1 1 d . . . . .
F41 F 0.29968(6) 0.25048(8) 0.34566(7) 0.0374(4) Uani 1 1 d . . . . .
F38 F 0.25421(7) 0.29281(9) 0.42014(6) 0.0369(4) Uani 1 1 d . . . . .
F35 F 0.13757(6) 0.41098(10) 0.32941(7) 0.0396(4) Uani 1 1 d . . . . .
F12 F 0.28007(6) 0.54477(9) 0.25278(7) 0.0355(4) Uani 1 1 d . . . . .
F17 F 0.36255(7) 0.32890(9) 0.43236(7) 0.0383(4) Uani 1 1 d . . . . .
F4 F 0.25859(7) 0.56917(10) 0.45279(7) 0.0401(4) Uani 1 1 d . . . . .
O7 O 0.28523(6) 0.39748(9) 0.35451(7) 0.0219(4) Uani 1 1 d . . . . .
O6 O 0.35416(6) 0.47577(9) 0.42777(7) 0.0234(4) Uani 1 1 d . . . . .
F31 F 0.41842(6) 0.56352(10) 0.39329(7) 0.0395(4) Uani 1 1 d . . . . .
F2 F 0.33988(6) 0.63258(9) 0.42831(7) 0.0397(4) Uani 1 1 d . . . . .
F37 F 0.14773(6) 0.27264(10) 0.33078(7) 0.0410(4) Uani 1 1 d . . . . .
F46 F 0.22683(7) 0.39001(11) 0.19498(7) 0.0426(4) Uani 1 1 d . . . . .
F19 F 0.30006(6) 0.40301(10) 0.48277(7) 0.0398(4) Uani 1 1 d . . . . .
F9 F 0.18129(6) 0.56860(9) 0.35960(8) 0.0400(4) Uani 1 1 d . . . . .
F39 F 0.21932(7) 0.20003(9) 0.37950(8) 0.0420(4) Uani 1 1 d . . . . .
F11 F 0.21433(6) 0.61799(10) 0.27799(7) 0.0409(4) Uani 1 1 d . . . . .
F36 F 0.16209(7) 0.31105(10) 0.41130(7) 0.0428(4) Uani 1 1 d . . . . .
F23 F 0.34558(7) 0.54088(11) 0.52315(7) 0.0426(4) Uani 1 1 d . . . . .
O5 O 0.28014(6) 0.54852(9) 0.35761(7) 0.0233(4) Uani 1 1 d . . . . .
F26 F 0.42798(7) 0.55503(11) 0.49140(7) 0.0434(4) Uani 1 1 d . . . . .
F45 F 0.28284(8) 0.39232(12) 0.12543(7) 0.0513(5) Uani 1 1 d . . . . .
F25 F 0.45716(7) 0.45794(12) 0.52915(7) 0.0496(5) Uani 1 1 d . . . . .
F10 F 0.23417(7) 0.71952(9) 0.31544(9) 0.0467(5) Uani 1 1 d . . . . .
F7 F 0.17726(8) 0.63878(12) 0.44584(9) 0.0559(5) Uani 1 1 d . . . . .
F18 F 0.41729(8) 0.33562(11) 0.50393(8) 0.0525(5) Uani 1 1 d . . . . .
F3 F 0.29708(7) 0.72752(9) 0.40260(9) 0.0479(5) Uani 1 1 d . . . . .
F43 F 0.41691(7) 0.34007(13) 0.25543(9) 0.0540(5) Uani 1 1 d . . . . .
F24 F 0.40562(8) 0.52533(13) 0.58742(8) 0.0571(6) Uani 1 1 d . . . . .
F44 F 0.37874(8) 0.36616(13) 0.15284(8) 0.0578(6) Uani 1 1 d . . . . .
F16 F 0.36606(8) 0.72726(11) 0.35873(10) 0.0580(6) Uani 1 1 d . . . . .
F6 F 0.20673(8) 0.73474(11) 0.41693(10) 0.0575(6) Uani 1 1 d . . . . .
F27 F 0.45743(8) 0.31953(12) 0.42878(9) 0.0575(6) Uani 1 1 d . . . . .
F21 F 0.32168(8) 0.44010(14) 0.58096(8) 0.0595(6) Uani 1 1 d . . . . .
F8 F 0.15318(7) 0.67442(11) 0.33761(9) 0.0543(5) Uani 1 1 d . . . . .
F13 F 0.34227(9) 0.55171(13) 0.19018(8) 0.0584(6) Uani 1 1 d . . . . .
F5 F 0.27370(8) 0.67421(12) 0.48659(9) 0.0576(6) Uani 1 1 d . . . . .
F20 F 0.33358(10) 0.31208(12) 0.52609(9) 0.0646(6) Uani 1 1 d . . . . .
F22 F 0.39216(9) 0.39093(15) 0.59152(8) 0.0680(7) Uani 1 1 d . . . . .
F15 F 0.42555(8) 0.73395(12) 0.29295(12) 0.0701(7) Uani 1 1 d . . . . .
F30 F 0.47689(8) 0.56584(15) 0.32606(9) 0.0643(6) Uani 1 1 d . . . . .
F14 F 0.41710(9) 0.64577(14) 0.20896(10) 0.0689(7) Uani 1 1 d . . . . .
F29 F 0.52616(8) 0.4462(2) 0.30724(9) 0.0841(9) Uani 1 1 d . . . . .
F28 F 0.51452(9) 0.32431(17) 0.36053(10) 0.0798(9) Uani 1 1 d . . . . .
C43 C 0.26201(9) 0.35955(13) 0.31208(10) 0.0224(5) Uani 1 1 d . . . . .
C50 C 0.34022(10) 0.34739(15) 0.27783(11) 0.0291(6) Uani 1 1 d . . . . .
N1 N 0.55142(11) 0.19165(15) 0.48352(12) 0.0450(7) Uani 1 1 d . . . . .
C49 C 0.29058(10) 0.35975(14) 0.26603(10) 0.0258(5) Uani 1 1 d . . . . .
C45 C 0.18277(10) 0.38638(15) 0.34632(11) 0.0289(6) Uani 1 1 d . . . . .
C48 C 0.25645(10) 0.28078(14) 0.32964(11) 0.0278(6) Uani 1 1 d . . . . .
C19 C 0.28298(10) 0.62018(14) 0.34874(11) 0.0280(6) Uani 1 1 d . . . . .
N2 N 0.48741(11) 0.18243(17) 0.56877(14) 0.0533(8) Uani 1 1 d . . . . .
C54 C 0.27331(11) 0.37524(15) 0.21325(11) 0.0301(6) Uani 1 1 d . . . . .
C44 C 0.20977(10) 0.38980(14) 0.29915(10) 0.0254(5) Uani 1 1 d . . . . .
C25 C 0.31810(11) 0.63617(15) 0.31024(12) 0.0314(6) Uani 1 1 d . . . . .
C47 C 0.22803(11) 0.27058(15) 0.37483(11) 0.0308(6) Uani 1 1 d . . . . .
C31 C 0.39604(10) 0.44406(16) 0.45275(10) 0.0283(6) Uani 1 1 d . . . . .
O4 O 0.34555(11) -0.13424(15) 0.41827(15) 0.0743(9) Uani 1 1 d . . . . .
C37 C 0.43430(10) 0.44175(17) 0.41657(11) 0.0333(6) Uani 1 1 d . . . . .
C20 C 0.29611(11) 0.65537(16) 0.40436(13) 0.0359(7) Uani 1 1 d . . . . .
C46 C 0.17944(11) 0.30972(16) 0.36626(12) 0.0326(6) Uani 1 1 d . . . . .
C26 C 0.31440(11) 0.59364(16) 0.26488(12) 0.0335(6) Uani 1 1 d . . . . .
C24 C 0.23170(11) 0.64870(15) 0.32468(13) 0.0342(6) Uani 1 1 d . . . . .
C23 C 0.19315(11) 0.63758(17) 0.35948(14) 0.0396(7) Uani 1 1 d . . . . .
C53 C 0.30236(12) 0.37741(17) 0.17547(12) 0.0371(7) Uani 1 1 d . . . . .
C33 C 0.34193(13) 0.37806(19) 0.50890(12) 0.0427(8) Uani 1 1 d . . . . .
C38 C 0.44176(10) 0.50274(18) 0.38821(12) 0.0358(7) Uani 1 1 d . . . . .
C36 C 0.41621(11) 0.48839(18) 0.50325(12) 0.0360(7) Uani 1 1 d . . . . .
C15 C 0.57542(12) 0.23289(17) 0.46996(13) 0.0399(7) Uani 1 1 d . . . . .
C51 C 0.36939(11) 0.35000(17) 0.24065(13) 0.0376(7) Uani 1 1 d . . . . .
C30 C 0.35665(12) 0.68324(16) 0.31752(14) 0.0404(7) Uani 1 1 d . . . . .
C35 C 0.38103(12) 0.4956(2) 0.54284(12) 0.0413(7) Uani 1 1 d . . . . .
C21 C 0.25978(12) 0.63835(18) 0.44087(13) 0.0402(7) Uani 1 1 d . . . . .
C52 C 0.35038(13) 0.36427(17) 0.18895(13) 0.0403(7) Uani 1 1 d . . . . .
C32 C 0.38056(12) 0.37116(17) 0.47319(11) 0.0361(7) Uani 1 1 d . . . . .
C22 C 0.20847(12) 0.66277(18) 0.41646(15) 0.0441(8) Uani 1 1 d . . . . .
C29 C 0.38893(13) 0.68709(18) 0.28323(17) 0.0490(9) Uani 1 1 d . . . . .
C27 C 0.34706(13) 0.59651(19) 0.23113(13) 0.0426(8) Uani 1 1 d . . . . .
C39 C 0.47237(12) 0.5055(2) 0.35180(13) 0.0479(9) Uani 1 1 d . . . . .
C28 C 0.38458(13) 0.6433(2) 0.24063(15) 0.0484(9) Uani 1 1 d . . . . .
C34 C 0.35890(13) 0.4263(2) 0.55708(12) 0.0468(8) Uani 1 1 d . . . . .
C17 C 0.47690(14) 0.2185(2) 0.59903(19) 0.0654(12) Uani 1 1 d . . . . .
C42 C 0.46047(11) 0.3823(2) 0.40569(13) 0.0433(8) Uani 1 1 d . . . . .
C40 C 0.49684(12) 0.4451(3) 0.34224(14) 0.0575(11) Uani 1 1 d . . . . .
O3A O 0.38113(15) 0.0036(3) 0.56111(14) 0.0817(14) Uani 0.828(4) 1 d . U . A 1
C9 C 0.35377(13) -0.0754(2) 0.42536(16) 0.0486(8) Uani 1 1 d . . . . .
C16 C 0.60593(14) 0.2860(2) 0.45282(18) 0.0559(10) Uani 1 1 d . . . . .
H16A H 0.607372 0.278368 0.415613 0.084 Uiso 1 1 calc GR . . . .
H16B H 0.638371 0.282423 0.473894 0.084 Uiso 1 1 calc GR . . . .
H16C H 0.592823 0.333518 0.457294 0.084 Uiso 1 1 calc GR . . . .
C41 C 0.49095(12) 0.3846(3) 0.36893(15) 0.0559(11) Uani 1 1 d . . . . .
C11A C 0.28972(14) 0.0427(2) 0.38912(17) 0.0425(9) Uani 0.828(4) 1 d . U . A 1
H11A H 0.275363 0.006543 0.365678 0.051 Uiso 0.828(4) 1 calc R . . A 1
C12A C 0.31719(15) 0.0991(2) 0.37614(16) 0.0407(9) Uani 0.828(4) 1 d . U . A 1
H12A H 0.324575 0.108305 0.342332 0.049 Uiso 0.828(4) 1 calc R . . A 1
C8A C 0.37682(17) 0.0089(3) 0.51647(16) 0.0489(11) Uani 0.828(4) 1 d D U . A 1
C14A C 0.3119(3) 0.1087(5) 0.4627(5) 0.0598(14) Uani 0.828(4) 1 d . U . A 1
H14A H 0.314923 0.126017 0.497659 0.072 Uiso 0.828(4) 1 calc R . . A 1
C10A C 0.28668(15) 0.0480(3) 0.44296(19) 0.0502(10) Uani 0.828(4) 1 d . U . A 1
H10A H 0.270404 0.016027 0.462186 0.060 Uiso 0.828(4) 1 calc R . . A 1
C13A C 0.33231(16) 0.1406(2) 0.42212(17) 0.0457(10) Uani 0.828(4) 1 d . U . A 1
H13A H 0.352229 0.181676 0.425124 0.055 Uiso 0.828(4) 1 calc R . . A 1
C18 C 0.4630(2) 0.2641(4) 0.6395(3) 0.106(2) Uani 1 1 d . . . . .
H18A H 0.428754 0.275899 0.629895 0.160 Uiso 1 1 calc GR . . . .
H18B H 0.482066 0.307958 0.642515 0.160 Uiso 1 1 calc GR . . . .
H18C H 0.468812 0.238931 0.673325 0.160 Uiso 1 1 calc GR . . . .
C55 C 0.500000 0.2362(4) 0.250000 0.126(5) Uani 1 2 d S T P . .
H55A H 0.484223 0.267408 0.272688 0.152 Uiso 0.5 1 calc R . . . .
H55B H 0.515777 0.267407 0.227312 0.152 Uiso 0.5 1 calc R . . . .
C13B C 0.3797(10) 0.0770(12) 0.5240(11) 0.072(5) Uani 0.172(4) 1 d D U . A 2
H13B H 0.409790 0.074095 0.547236 0.086 Uiso 0.172(4) 1 calc R . . A 2
C14B C 0.3447(8) 0.0246(12) 0.5173(10) 0.069(4) Uani 0.172(4) 1 d D U . A 2
H14B H 0.347112 -0.019940 0.535131 0.083 Uiso 0.172(4) 1 calc R . . A 2
C12B C 0.3642(10) 0.1342(15) 0.4915(10) 0.072(4) Uani 0.172(4) 1 d D U . A 2
H12B H 0.381153 0.176882 0.487396 0.086 Uiso 0.172(4) 1 calc R . . A 2
C10B C 0.3057(9) 0.0472(14) 0.4807(10) 0.065(3) Uani 0.172(4) 1 d D U . A 2
H10B H 0.276686 0.022057 0.468119 0.078 Uiso 0.172(4) 1 calc R . . A 2
Mo1 Mo 0.43643(2) 0.03169(2) 0.36186(2) 0.03360(8) Uani 1 1 d D . . . .
O2A O 0.41561(13) 0.19507(16) 0.34610(14) 0.0658(9) Uani 0.916(3) 1 d . . . B 1
C6A C 0.42182(19) -0.0810(2) 0.32427(17) 0.0527(10) Uani 0.916(3) 1 d . U . B 1
H6A H 0.423948 -0.123149 0.344872 0.063 Uiso 0.916(3) 1 calc R . . B 1
C2A C 0.42327(15) 0.1359(2) 0.35399(17) 0.0468(9) Uani 0.916(3) 1 d . . . B 1
C4A C 0.39251(16) 0.0179(2) 0.27860(15) 0.0524(10) Uani 0.916(3) 1 d . U . B 1
H4A H 0.371325 0.054313 0.262912 0.063 Uiso 0.916(3) 1 calc R . . B 1
C5A C 0.38011(16) -0.0399(2) 0.30836(15) 0.0506(10) Uani 0.916(3) 1 d . U . B 1
H5A H 0.349172 -0.049412 0.316236 0.061 Uiso 0.916(3) 1 calc R . . B 1
C7A C 0.45961(17) -0.0491(2) 0.30464(17) 0.0560(10) Uani 0.916(3) 1 d . U . B 1
H7A H 0.491798 -0.066046 0.309666 0.067 Uiso 0.916(3) 1 calc R . . B 1
C3A C 0.44198(17) 0.0122(3) 0.27615(16) 0.0550(10) Uani 0.916(3) 1 d . U . B 1
H3A H 0.459955 0.043892 0.258558 0.066 Uiso 0.916(3) 1 calc R . . B 1
C1A C 0.50633(15) 0.0573(3) 0.37699(18) 0.0569(11) Uani 0.916(3) 1 d . U . B 1
O1A O 0.54614(11) 0.0721(3) 0.38332(17) 0.0885(13) Uani 0.916(3) 1 d . U . B 1
C8B C 0.3356(7) 0.0623(13) 0.3669(4) 0.053(6) Uani 0.172(4) 1 d D U . A 2
O3B O 0.3110(6) 0.0850(11) 0.3277(6) 0.069(5) Uani 0.172(4) 1 d . U . A 2
C6B C 0.3842(14) 0.1188(17) 0.3181(15) 0.067(6) Uani 0.084(3) 1 d D U . B 2
H6B H 0.355918 0.131916 0.330734 0.080 Uiso 0.084(3) 1 calc R . . B 2
C7B C 0.3881(13) 0.068(2) 0.2828(9) 0.063(4) Uani 0.084(3) 1 d D U . B 2
H7B H 0.362307 0.038517 0.266138 0.076 Uiso 0.084(3) 1 calc R . . B 2
C3B C 0.4332(13) 0.0638(19) 0.2742(8) 0.062(4) Uani 0.084(3) 1 d D U . B 2
H3B H 0.445751 0.031477 0.251786 0.074 Uiso 0.084(3) 1 calc R . . B 2
C4B C 0.4569(15) 0.1152(17) 0.3040(12) 0.068(6) Uani 0.084(3) 1 d D U . B 2
H4B H 0.489675 0.127139 0.305021 0.081 Uiso 0.084(3) 1 calc R . . B 2
C5B C 0.4279(15) 0.1476(8) 0.3322(14) 0.066(6) Uani 0.084(3) 1 d D U . B 2
H5B H 0.436737 0.184250 0.357508 0.079 Uiso 0.084(3) 1 calc R . . B 2
O1B O 0.3922(14) -0.1196(16) 0.3274(13) 0.059(6) Uani 0.084(3) 1 d . U . B 2
C1B C 0.403(2) -0.066(2) 0.339(2) 0.051(5) Uani 0.084(3) 1 d . U . B 2
C11B C 0.3184(16) 0.115(2) 0.466(3) 0.062(3) Uani 0.172(4) 1 d D U . A 2
H11B H 0.298047 0.144871 0.442286 0.075 Uiso 0.172(4) 1 calc R . . A 2
C2B C 0.4973(18) -0.008(3) 0.354(2) 0.063(5) Uani 0.084(3) 1 d . U . B 2
O2B O 0.5335(13) -0.029(2) 0.3527(15) 0.074(8) Uani 0.084(3) 1 d . U . B 2

loop_
_atom_site_aniso_label
_atom_site_aniso_U_11
_atom_site_aniso_U_22
_atom_site_aniso_U_33
_atom_site_aniso_U_23
_atom_site_aniso_U_13
_atom_site_aniso_U_12
Mo2 0.02829(13) 0.03139(13) 0.03081(13) 0.00002(9) 0.00273(9) 0.00522(8)
Cu1 0.0329(2) 0.0227(2) 0.0412(2) -0.00354(17) -0.00346(18) -0.00035(16)
P2 0.0271(3) 0.0247(3) 0.0345(4) 0.0000(3) -0.0007(3) 0.0016(3)
Al1 0.0228(4) 0.0183(3) 0.0169(3) 0.0001(3) 0.0028(3) 0.0003(3)
P1 0.0367(4) 0.0257(4) 0.0416(4) -0.0013(3) -0.0102(3) -0.0038(3)
Cl1 0.0690(7) 0.0669(7) 0.0903(8) -0.0033(6) -0.0031(6) -0.0194(5)
F1 0.0276(7) 0.0258(7) 0.0218(7) 0.0000(6) 0.0072(6) -0.0006(6)
F33 0.0296(8) 0.0267(8) 0.0287(8) 0.0067(6) 0.0014(6) -0.0002(6)
F34 0.0373(8) 0.0296(8) 0.0294(8) -0.0043(7) 0.0117(7) -0.0015(7)
F42 0.0307(8) 0.0342(9) 0.0341(9) 0.0002(7) 0.0058(7) 0.0055(7)
F32 0.0320(8) 0.0388(9) 0.0253(8) -0.0007(7) -0.0010(6) -0.0105(7)
F40 0.0512(10) 0.0262(8) 0.0356(9) -0.0110(7) 0.0128(8) -0.0131(7)
F41 0.0403(9) 0.0222(8) 0.0507(10) 0.0048(7) 0.0111(8) 0.0039(7)
F38 0.0477(10) 0.0366(9) 0.0256(8) 0.0073(7) 0.0046(7) -0.0043(8)
F35 0.0268(8) 0.0470(10) 0.0459(10) 0.0065(8) 0.0087(7) 0.0026(7)
F12 0.0419(9) 0.0359(9) 0.0275(8) 0.0024(7) 0.0027(7) -0.0027(7)
F17 0.0512(10) 0.0293(9) 0.0309(9) 0.0020(7) -0.0022(8) 0.0046(7)
F4 0.0471(10) 0.0409(10) 0.0348(9) 0.0005(8) 0.0144(8) 0.0045(8)
O7 0.0269(9) 0.0206(8) 0.0178(8) -0.0002(7) 0.0032(7) -0.0016(7)
O6 0.0234(9) 0.0267(9) 0.0188(9) -0.0027(7) 0.0001(7) 0.0024(7)
F31 0.0385(9) 0.0399(10) 0.0416(10) -0.0060(8) 0.0112(8) -0.0080(8)
F2 0.0368(9) 0.0389(10) 0.0415(10) -0.0156(8) 0.0021(7) -0.0009(7)
F37 0.0388(9) 0.0407(10) 0.0441(10) -0.0033(8) 0.0093(8) -0.0166(8)
F46 0.0398(10) 0.0626(12) 0.0239(8) 0.0082(8) 0.0013(7) -0.0015(8)
F19 0.0401(9) 0.0508(11) 0.0284(9) 0.0053(8) 0.0060(7) -0.0070(8)
F9 0.0335(9) 0.0326(9) 0.0547(11) 0.0050(8) 0.0103(8) 0.0007(7)
F39 0.0555(11) 0.0233(8) 0.0508(11) 0.0078(8) 0.0196(9) -0.0072(8)
F11 0.0382(9) 0.0416(10) 0.0397(10) 0.0081(8) -0.0019(8) 0.0082(8)
F36 0.0545(11) 0.0408(10) 0.0396(10) 0.0045(8) 0.0258(9) -0.0049(8)
F23 0.0386(10) 0.0564(11) 0.0321(9) -0.0116(8) 0.0048(7) 0.0091(8)
O5 0.0266(9) 0.0171(8) 0.0263(9) 0.0013(7) 0.0050(7) 0.0005(7)
F26 0.0400(9) 0.0516(11) 0.0371(10) -0.0188(8) 0.0033(8) -0.0096(8)
F45 0.0692(13) 0.0637(13) 0.0236(9) 0.0039(8) 0.0151(9) -0.0077(10)
F25 0.0322(9) 0.0778(14) 0.0327(10) -0.0141(9) -0.0107(8) 0.0125(9)
F10 0.0501(11) 0.0236(9) 0.0687(13) 0.0142(8) 0.0170(9) 0.0098(8)
F7 0.0501(11) 0.0590(13) 0.0668(14) 0.0003(11) 0.0319(10) 0.0076(10)
F18 0.0626(12) 0.0511(12) 0.0359(10) 0.0077(9) -0.0118(9) 0.0240(10)
F3 0.0513(11) 0.0235(9) 0.0720(14) -0.0158(9) 0.0191(10) -0.0033(8)
F43 0.0362(10) 0.0703(14) 0.0607(13) -0.0034(11) 0.0227(9) 0.0063(9)
F24 0.0471(11) 0.0927(17) 0.0275(10) -0.0264(10) -0.0036(8) 0.0014(10)
F44 0.0650(13) 0.0716(14) 0.0477(12) -0.0068(10) 0.0390(10) -0.0092(11)
F16 0.0523(12) 0.0383(11) 0.0882(17) -0.0197(11) 0.0250(11) -0.0195(9)
F6 0.0569(12) 0.0342(10) 0.0870(16) -0.0123(10) 0.0283(11) 0.0111(9)
F27 0.0552(12) 0.0554(13) 0.0582(13) -0.0090(10) 0.0004(10) 0.0275(10)
F21 0.0595(13) 0.0944(17) 0.0272(10) -0.0007(10) 0.0152(9) -0.0029(12)
F8 0.0360(10) 0.0491(12) 0.0776(15) 0.0137(10) 0.0102(10) 0.0188(9)
F13 0.0762(15) 0.0753(15) 0.0281(10) 0.0042(10) 0.0213(10) -0.0020(12)
F5 0.0607(13) 0.0648(14) 0.0496(12) -0.0296(10) 0.0161(10) 0.0013(11)
F20 0.0969(18) 0.0536(13) 0.0444(12) 0.0246(10) 0.0159(12) -0.0056(12)
F22 0.0814(16) 0.0922(18) 0.0243(10) 0.0148(10) -0.0067(10) 0.0213(14)
F15 0.0536(13) 0.0501(13) 0.114(2) 0.0081(13) 0.0348(13) -0.0201(10)
F30 0.0464(12) 0.0970(19) 0.0533(13) 0.0081(13) 0.0193(10) -0.0168(12)
F14 0.0678(14) 0.0800(16) 0.0702(15) 0.0288(13) 0.0425(12) -0.0008(12)
F29 0.0424(12) 0.169(3) 0.0452(13) -0.0116(16) 0.0197(10) 0.0215(15)
F28 0.0573(14) 0.114(2) 0.0661(15) -0.0291(15) 0.0068(12) 0.0475(15)
C43 0.0273(13) 0.0202(12) 0.0195(12) -0.0013(10) 0.0039(10) -0.0027(10)
C50 0.0348(14) 0.0243(13) 0.0292(14) -0.0043(11) 0.0084(11) -0.0007(11)
N1 0.0459(15) 0.0359(15) 0.0488(16) 0.0061(13) -0.0032(13) -0.0067(13)
C49 0.0337(14) 0.0209(12) 0.0240(13) -0.0033(10) 0.0083(11) -0.0038(10)
C45 0.0267(13) 0.0317(15) 0.0287(14) -0.0011(11) 0.0067(11) -0.0003(11)
C48 0.0338(14) 0.0210(13) 0.0292(14) -0.0019(11) 0.0072(11) -0.0039(11)
C19 0.0303(14) 0.0196(12) 0.0342(15) 0.0007(11) 0.0065(11) 0.0012(10)
N2 0.0428(16) 0.0478(17) 0.065(2) -0.0292(16) -0.0007(14) 0.0112(13)
C54 0.0361(15) 0.0283(14) 0.0265(14) -0.0029(11) 0.0069(11) -0.0064(11)
C44 0.0278(13) 0.0253(13) 0.0220(13) 0.0019(10) 0.0015(10) -0.0042(10)
C25 0.0358(15) 0.0210(13) 0.0380(16) 0.0079(11) 0.0083(12) 0.0021(11)
C47 0.0418(16) 0.0226(13) 0.0283(14) 0.0016(11) 0.0075(12) -0.0059(11)
C31 0.0265(13) 0.0355(15) 0.0207(13) -0.0039(11) -0.0019(10) 0.0052(11)
O4 0.0611(18) 0.0427(16) 0.114(3) -0.0079(16) 0.0020(17) -0.0160(13)
C37 0.0239(13) 0.0468(18) 0.0262(14) -0.0119(13) -0.0035(11) 0.0043(12)
C20 0.0376(16) 0.0238(14) 0.0463(18) -0.0100(13) 0.0077(13) -0.0008(12)
C46 0.0377(15) 0.0321(15) 0.0303(15) 0.0004(12) 0.0121(12) -0.0077(12)
C26 0.0389(15) 0.0301(15) 0.0314(15) 0.0145(12) 0.0062(12) 0.0030(12)
C24 0.0350(15) 0.0216(13) 0.0459(18) 0.0074(12) 0.0073(13) 0.0061(11)
C23 0.0305(15) 0.0310(16) 0.057(2) 0.0069(14) 0.0086(14) 0.0084(12)
C53 0.0539(19) 0.0350(16) 0.0241(14) -0.0032(12) 0.0121(13) -0.0111(14)
C33 0.057(2) 0.0442(18) 0.0264(15) 0.0124(13) 0.0050(14) 0.0015(15)
C38 0.0241(13) 0.0519(19) 0.0307(15) -0.0111(14) 0.0029(11) -0.0035(13)
C36 0.0304(14) 0.0467(18) 0.0280(15) -0.0084(13) -0.0027(12) 0.0028(13)
C15 0.0420(17) 0.0326(16) 0.0421(18) -0.0006(14) 0.0000(14) 0.0017(14)
C51 0.0365(16) 0.0362(16) 0.0438(18) -0.0081(13) 0.0174(13) -0.0004(13)
C30 0.0413(17) 0.0244(14) 0.057(2) 0.0042(14) 0.0138(15) -0.0024(12)
C35 0.0373(16) 0.061(2) 0.0222(14) -0.0120(14) -0.0025(12) 0.0054(15)
C21 0.0440(17) 0.0375(17) 0.0402(17) -0.0119(14) 0.0111(14) 0.0022(14)
C52 0.0514(19) 0.0383(17) 0.0382(17) -0.0088(13) 0.0265(15) -0.0084(14)
C32 0.0426(16) 0.0376(16) 0.0242(14) 0.0055(12) -0.0042(12) 0.0100(13)
C22 0.0439(18) 0.0333(16) 0.060(2) -0.0031(15) 0.0225(16) 0.0065(14)
C29 0.0413(18) 0.0341(17) 0.074(3) 0.0169(17) 0.0173(17) -0.0041(14)
C27 0.0531(19) 0.0445(18) 0.0326(16) 0.0162(14) 0.0138(14) 0.0041(15)
C39 0.0289(15) 0.080(3) 0.0332(17) -0.0083(17) 0.0024(13) -0.0031(16)
C28 0.051(2) 0.048(2) 0.052(2) 0.0247(17) 0.0254(16) 0.0050(16)
C34 0.0490(19) 0.068(2) 0.0216(15) 0.0058(15) 0.0025(13) 0.0074(17)
C17 0.0412(19) 0.066(3) 0.084(3) -0.031(2) -0.0015(19) 0.0165(18)
C42 0.0326(15) 0.058(2) 0.0350(16) -0.0139(15) -0.0055(13) 0.0146(15)
C40 0.0296(16) 0.112(4) 0.0308(17) -0.014(2) 0.0063(13) 0.0094(19)
O3A 0.079(3) 0.126(4) 0.043(2) 0.026(2) 0.0189(18) 0.030(3)
C9 0.0401(18) 0.041(2) 0.062(2) -0.0020(16) 0.0024(16) -0.0026(15)
C16 0.050(2) 0.047(2) 0.075(3) 0.0062(19) 0.0226(19) -0.0028(16)
C41 0.0336(17) 0.090(3) 0.0404(19) -0.026(2) -0.0029(14) 0.0260(18)
C11A 0.0276(18) 0.046(2) 0.050(2) -0.0008(18) -0.0040(16) 0.0053(16)
C12A 0.040(2) 0.040(2) 0.038(2) 0.0055(17) -0.0021(16) 0.0104(19)
C8A 0.050(3) 0.063(3) 0.034(2) 0.014(2) 0.0098(18) 0.011(2)
C14A 0.061(3) 0.073(3) 0.045(3) -0.003(3) 0.011(2) 0.042(2)
C10A 0.0334(19) 0.064(3) 0.055(2) 0.008(2) 0.0140(18) 0.0115(19)
C13A 0.052(2) 0.0316(19) 0.050(2) -0.0009(17) 0.0009(18) 0.0146(17)
C18 0.068(3) 0.125(5) 0.123(5) -0.081(4) 0.009(3) 0.026(3)
C55 0.073(5) 0.047(4) 0.221(12) 0.000 -0.075(6) 0.000
C13B 0.081(9) 0.071(9) 0.067(9) -0.006(8) 0.023(8) 0.004(8)
C14B 0.074(9) 0.078(9) 0.060(8) 0.000(7) 0.024(7) 0.012(8)
C12B 0.077(8) 0.072(8) 0.068(8) -0.011(7) 0.019(7) 0.016(8)
C10B 0.061(6) 0.079(6) 0.059(6) -0.003(5) 0.018(5) 0.019(5)
Mo1 0.03248(13) 0.03252(14) 0.03545(14) -0.00222(9) 0.00522(10) -0.00016(9)
O2A 0.085(2) 0.0357(16) 0.079(2) 0.0134(14) 0.0197(18) 0.0031(15)
C6A 0.074(3) 0.042(2) 0.040(2) -0.0139(17) 0.0033(19) 0.002(2)
C2A 0.049(2) 0.043(2) 0.050(2) 0.0015(17) 0.0119(18) -0.0041(17)
C4A 0.060(2) 0.059(2) 0.0332(18) -0.0066(17) -0.0027(17) 0.0093(19)
C5A 0.056(2) 0.059(2) 0.0337(19) -0.0193(17) 0.0000(17) -0.0104(19)
C7A 0.064(2) 0.060(2) 0.046(2) -0.0115(19) 0.0147(19) 0.018(2)
C3A 0.066(2) 0.062(2) 0.040(2) -0.0054(18) 0.0173(18) 0.006(2)
C1A 0.040(2) 0.075(3) 0.056(2) 0.010(2) 0.0104(18) -0.001(2)
O1A 0.0354(17) 0.136(4) 0.094(3) 0.014(3) 0.0116(16) -0.0194(19)
C8B 0.034(10) 0.058(14) 0.061(14) -0.008(11) -0.011(10) 0.026(10)
O3B 0.059(10) 0.103(14) 0.036(8) -0.006(8) -0.019(7) 0.022(9)
C6B 0.070(10) 0.073(11) 0.050(10) -0.009(10) -0.005(10) 0.007(10)
C7B 0.067(7) 0.070(8) 0.048(7) -0.008(7) -0.001(7) 0.006(7)
C3B 0.067(6) 0.069(6) 0.046(6) -0.007(6) 0.003(6) 0.006(6)
C4B 0.071(10) 0.076(10) 0.052(10) -0.005(9) -0.001(9) 0.006(10)
C5B 0.069(11) 0.073(11) 0.051(11) -0.008(10) -0.004(10) 0.007(11)
O1B 0.078(13) 0.030(8) 0.059(12) -0.010(8) -0.013(11) 0.010(8)
C1B 0.073(10) 0.030(8) 0.045(9) -0.010(8) -0.002(9) 0.008(8)
C11B 0.066(6) 0.066(6) 0.055(6) -0.007(5) 0.012(5) 0.028(5)
C2B 0.046(9) 0.089(10) 0.054(9) 0.009(9) 0.010(9) 0.002(9)
O2B 0.044(14) 0.117(19) 0.063(16) 0.008(15) 0.015(13) 0.029(14)

loop_
_atom_type_symbol
_atom_type_description
_atom_type_scat_dispersion_real
_atom_type_scat_dispersion_imag
_atom_type_scat_source
C C 0.0181 0.0091 'International Tables Vol C Tables 4.2.6.8 and 6.1.1.4'
H H 0.0000 0.0000 'International Tables Vol C Tables 4.2.6.8 and 6.1.1.4'
Al Al 0.2130 0.2455 'International Tables Vol C Tables 4.2.6.8 and 6.1.1.4'
Cl Cl 0.3639 0.7018 'International Tables Vol C Tables 4.2.6.8 and 6.1.1.4'
Cu Cu -1.9646 0.5888 'International Tables Vol C Tables 4.2.6.8 and 6.1.1.4'
F F 0.0727 0.0534 'International Tables Vol C Tables 4.2.6.8 and 6.1.1.4'
Mo Mo -0.0483 2.7339 'International Tables Vol C Tables 4.2.6.8 and 6.1.1.4'
N N 0.0311 0.0180 'International Tables Vol C Tables 4.2.6.8 and 6.1.1.4'
O O 0.0492 0.0322 'International Tables Vol C Tables 4.2.6.8 and 6.1.1.4'
P P 0.2955 0.4335 'International Tables Vol C Tables 4.2.6.8 and 6.1.1.4'

loop_
_exptl_crystal_face_index_h
_exptl_crystal_face_index_k
_exptl_crystal_face_index_l
_exptl_crystal_face_perp_dist
17 3 3 0.0902
-18 1 -1 0.0687
6 -5 -15 0.1895
3 -3 -16 0.1768
14 6 -10 0.1464
18 3 -2 0.1057
12 -2 -14 0.1811
16 -1 5 0.1098
18 -4 -1 0.1192
12 -5 8 0.1275
2 9 10 0.1413
6 12 0 0.1200
-11 -9 6 0.0933
-14 -2 13 0.1100
15 1 7 0.1031
18 -2 0 0.1092
-15 4 -6 0.1016
-4 -3 -15 0.1768
10 -10 0 0.1398
-3 -4 16 0.1098
-17 4 -2 0.0774
-7 9 10 0.1461
-14 0 13 0.1083
-18 2 5 0.0913
0 4 15 0.1406
-3 12 -2 0.1226
3 12 -3 0.1170
4 9 -11 0.1538
10 10 -1 0.1047
-9 -2 16 0.1042
14 7 1 0.0941
16 5 -7 0.1256

loop_
_geom_angle_atom_site_label_1
_geom_angle_atom_site_label_2
_geom_angle_atom_site_label_3
_geom_angle
_geom_angle_site_symmetry_1
_geom_angle_site_symmetry_3
P2 Mo2 Mo1 51.002(19) . .
P1 Mo2 P2 49.55(3) . .
P1 Mo2 Mo1 53.15(2) . .
C9 Mo2 P2 72.20(10) . .
C9 Mo2 P1 121.71(10) . .
C9 Mo2 C11A 84.01(15) . .
C9 Mo2 C12A 111.38(15) . .
C9 Mo2 C14A 125.1(2) . .
C9 Mo2 C10A 91.03(17) . .
C9 Mo2 C13A 142.76(15) . .
C9 Mo2 C13B 122.3(5) . .
C9 Mo2 C14B 93.2(6) . .
C9 Mo2 C12B 151.4(7) . .
C9 Mo2 C10B 96.3(7) . .
C9 Mo2 Mo1 91.05(11) . .
C9 Mo2 C11B 130.1(7) . .
C11A Mo2 P2 145.59(11) . .
C11A Mo2 P1 143.79(11) . .
C11A Mo2 C12A 34.66(15) . .
C11A Mo2 Mo1 106.66(11) . .
C12A Mo2 P2 135.87(12) . .
C12A Mo2 P1 109.18(11) . .
C12A Mo2 Mo1 84.94(12) . .
C8A Mo2 P2 83.01(14) . .
C8A Mo2 P1 86.33(14) . .
C8A Mo2 C9 89.02(19) . .
C8A Mo2 C11A 121.89(18) . .
C8A Mo2 C12A 139.32(18) . .
C8A Mo2 C14A 80.8(3) . .
C8A Mo2 C10A 87.30(18) . .
C8A Mo2 C13A 109.69(18) . .
C8A Mo2 Mo1 131.16(14) . .
C14A Mo2 P2 155.9(2) . .
C14A Mo2 P1 111.38(19) . .
C14A Mo2 C11A 58.4(3) . .
C14A Mo2 C12A 58.5(3) . .
C14A Mo2 C13A 35.7(3) . .
C14A Mo2 Mo1 134.7(2) . .
C10A Mo2 P2 160.69(13) . .
C10A Mo2 P1 146.47(13) . .
C10A Mo2 C11A 35.57(16) . .
C10A Mo2 C12A 58.73(17) . .
C10A Mo2 C14A 35.1(2) . .
C10A Mo2 C13A 59.34(17) . .
C10A Mo2 Mo1 141.51(12) . .
C13A Mo2 P2 139.86(12) . .
C13A Mo2 P1 92.22(12) . .
C13A Mo2 C11A 58.75(15) . .
C13A Mo2 C12A 35.49(15) . .
C13A Mo2 Mo1 99.08(12) . .
C13B Mo2 P2 97.0(7) . .
C13B Mo2 P1 73.1(7) . .
C13B Mo2 C12B 33.8(4) . .
C13B Mo2 Mo1 126.2(7) . .
C14B Mo2 P2 108.3(6) . .
C14B Mo2 P1 105.4(6) . .
C14B Mo2 C13B 35.2(4) . .
C14B Mo2 C12B 58.4(9) . .
C14B Mo2 Mo1 156.0(5) . .
C14B Mo2 C11B 58.0(12) . .
C12B Mo2 P2 116.8(6) . .
C12B Mo2 P1 73.5(7) . .
C12B Mo2 Mo1 116.0(7) . .
C10B Mo2 P2 143.6(6) . .
C10B Mo2 P1 130.5(7) . .
C10B Mo2 C13B 59.3(11) . .
C10B Mo2 C14B 36.4(4) . .
C10B Mo2 C12B 59.7(10) . .
C10B Mo2 Mo1 165.3(6) . .
C10B Mo2 C11B 35.8(8) . .
C8B Mo2 P2 116.0(7) . .
C8B Mo2 P1 106.0(7) . .
C8B Mo2 C9 96.3(7) . .
C8B Mo2 C13B 135.9(9) . .
C8B Mo2 C14B 135.5(9) . .
C8B Mo2 C12B 102.4(9) . .
C8B Mo2 C10B 99.2(9) . .
C8B Mo2 Mo1 67.2(7) . .
C8B Mo2 C11B 83.5(14) . .
C11B Mo2 P2 150.7(9) . .
C11B Mo2 P1 105.9(7) . .
C11B Mo2 C13B 56.2(13) . .
C11B Mo2 C12B 34.1(6) . .
C11B Mo2 Mo1 132.5(11) . .
P1 Cu1 P2 108.22(3) . 5_656
N1 Cu1 P2 110.72(9) . 5_656
N1 Cu1 P1 115.00(9) . .
N1 Cu1 N2 102.42(14) . .
N2 Cu1 P2 107.86(10) . 5_656
N2 Cu1 P1 112.36(9) . .
Cu1 P2 Mo2 142.23(4) 5_656 .
Cu1 P2 Mo1 138.12(4) 5_656 .
P1 P2 Mo2 64.03(3) . .
P1 P2 Cu1 134.06(4) . 5_656
P1 P2 Mo1 67.27(3) . .
Mo1 P2 Mo2 76.31(2) . .
F1 Al1 O7 109.79(8) . .
F1 Al1 O6 108.88(9) . .
F1 Al1 O5 109.74(9) . .
O7 Al1 O5 108.65(9) . .
O6 Al1 O7 110.14(9) . .
O6 Al1 O5 109.63(9) . .
Mo2 P1 Mo1 75.75(2) . .
Cu1 P1 Mo2 147.73(4) . .
Cu1 P1 Mo1 136.04(4) . .
P2 P1 Mo2 66.42(3) . .
P2 P1 Cu1 117.54(4) . .
P2 P1 Mo1 63.33(3) . .
C43 O7 Al1 136.64(16) . .
C31 O6 Al1 136.80(17) . .
C19 O5 Al1 136.97(17) . .
O7 C43 C49 111.8(2) . .
O7 C43 C48 108.5(2) . .
O7 C43 C44 106.2(2) . .
C49 C43 C48 108.5(2) . .
C49 C43 C44 116.0(2) . .
C44 C43 C48 105.4(2) . .
F42 C50 C49 121.8(2) . .
F42 C50 C51 115.1(3) . .
C51 C50 C49 123.1(3) . .
C15 N1 Cu1 174.7(3) . .
C50 C49 C43 118.2(2) . .
C54 C49 C43 127.7(2) . .
C54 C49 C50 114.0(2) . .
F34 C45 F35 107.3(2) . .
F34 C45 C44 112.7(2) . .
F34 C45 C46 108.9(2) . .
F35 C45 C44 107.6(2) . .
F35 C45 C46 108.4(2) . .
C46 C45 C44 111.7(2) . .
F40 C48 C43 109.7(2) . .
F40 C48 C47 107.3(2) . .
F41 C48 F40 106.6(2) . .
F41 C48 C43 110.9(2) . .
F41 C48 C47 106.5(2) . .
C47 C48 C43 115.5(2) . .
O5 C19 C25 111.1(2) . .
O5 C19 C20 105.8(2) . .
O5 C19 C24 108.9(2) . .
C25 C19 C20 115.7(2) . .
C25 C19 C24 109.4(2) . .
C20 C19 C24 105.6(2) . .
C17 N2 Cu1 175.4(4) . .
F46 C54 C49 122.3(3) . .
F46 C54 C53 114.5(3) . .
C53 C54 C49 123.3(3) . .
F33 C44 F32 108.5(2) . .
F33 C44 C43 109.7(2) . .
F33 C44 C45 108.4(2) . .
F32 C44 C43 112.9(2) . .
F32 C44 C45 103.7(2) . .
C45 C44 C43 113.5(2) . .
C26 C25 C19 117.6(2) . .
C30 C25 C19 127.7(3) . .
C30 C25 C26 114.3(3) . .
F38 C47 F39 108.0(2) . .
F38 C47 C48 110.0(2) . .
F38 C47 C46 108.4(2) . .
F39 C47 C48 108.4(2) . .
F39 C47 C46 107.9(2) . .
C46 C47 C48 113.9(2) . .
O6 C31 C37 111.3(2) . .
O6 C31 C36 108.2(2) . .
O6 C31 C32 105.6(2) . .
C37 C31 C36 109.2(2) . .
C37 C31 C32 116.7(2) . .
C32 C31 C36 105.5(2) . .
C38 C37 C31 118.8(3) . .
C38 C37 C42 114.5(3) . .
C42 C37 C31 126.6(3) . .
F2 C20 F3 108.0(2) . .
F2 C20 C19 109.4(2) . .
F2 C20 C21 108.0(3) . .
F3 C20 C19 113.2(3) . .
F3 C20 C21 104.3(2) . .
C21 C20 C19 113.6(2) . .
F37 C46 C45 109.2(2) . .
F37 C46 C47 108.5(2) . .
F36 C46 F37 107.2(2) . .
F36 C46 C45 109.1(2) . .
F36 C46 C47 110.0(2) . .
C45 C46 C47 112.8(2) . .
F12 C26 C25 121.9(3) . .
F12 C26 C27 114.9(3) . .
C27 C26 C25 123.2(3) . .
F11 C24 F10 106.5(2) . .
F11 C24 C19 111.7(2) . .
F11 C24 C23 106.4(3) . .
F10 C24 C19 109.4(2) . .
F10 C24 C23 107.4(2) . .
C23 C24 C19 115.0(2) . .
F9 C23 F8 107.7(3) . .
F9 C23 C24 109.6(3) . .
F9 C23 C22 108.9(3) . .
F8 C23 C24 108.1(3) . .
F8 C23 C22 108.1(3) . .
C22 C23 C24 114.2(3) . .
F45 C53 C54 119.5(3) . .
F45 C53 C52 120.1(3) . .
C52 C53 C54 120.4(3) . .
F19 C33 F20 107.2(3) . .
F19 C33 C32 112.5(2) . .
F19 C33 C34 108.6(3) . .
F20 C33 C32 107.6(3) . .
F20 C33 C34 108.6(3) . .
C34 C33 C32 112.2(3) . .
F31 C38 C37 121.6(3) . .
F31 C38 C39 114.4(3) . .
C39 C38 C37 123.9(3) . .
F26 C36 F25 106.3(2) . .
F26 C36 C31 111.9(2) . .
F26 C36 C35 106.4(3) . .
F25 C36 C31 109.7(2) . .
F25 C36 C35 107.6(2) . .
C35 C36 C31 114.5(2) . .
N1 C15 C16 179.5(4) . .
F43 C51 C50 119.5(3) . .
F43 C51 C52 119.9(3) . .
C52 C51 C50 120.5(3) . .
F16 C30 C25 122.6(3) . .
F16 C30 C29 114.7(3) . .
C29 C30 C25 122.6(3) . .
F23 C35 F24 107.1(3) . .
F23 C35 C36 109.2(3) . .
F23 C35 C34 108.8(3) . .
F24 C35 C36 107.7(3) . .
F24 C35 C34 108.5(3) . .
C34 C35 C36 115.1(3) . .
F4 C21 F5 107.3(3) . .
F4 C21 C20 112.8(2) . .
F4 C21 C22 108.8(3) . .
F5 C21 C20 108.0(3) . .
F5 C21 C22 108.2(3) . .
C22 C21 C20 111.6(3) . .
F44 C52 C53 120.9(3) . .
F44 C52 C51 120.4(3) . .
C53 C52 C51 118.7(3) . .
F17 C32 F18 108.0(2) . .
F17 C32 C31 110.0(2) . .
F17 C32 C33 107.9(3) . .
F18 C32 C31 113.4(3) . .
F18 C32 C33 103.8(2) . .
C33 C32 C31 113.4(3) . .
F7 C22 F6 107.6(3) . .
F7 C22 C23 109.9(3) . .
F7 C22 C21 109.6(3) . .
F6 C22 C23 108.2(3) . .
F6 C22 C21 109.0(3) . .
C23 C22 C21 112.5(3) . .
F15 C29 C30 119.3(4) . .
F15 C29 C28 119.9(3) . .
C28 C29 C30 120.8(3) . .
F13 C27 C26 119.4(3) . .
F13 C27 C28 120.7(3) . .
C28 C27 C26 119.9(3) . .
F30 C39 C38 119.8(3) . .
F30 C39 C40 121.0(3) . .
C40 C39 C38 119.2(4) . .
F14 C28 C29 120.2(4) . .
F14 C28 C27 120.6(4) . .
C29 C28 C27 119.2(3) . .
F21 C34 F22 107.7(3) . .
F21 C34 C33 109.3(3) . .
F21 C34 C35 109.8(3) . .
F22 C34 C33 108.8(3) . .
F22 C34 C35 108.3(3) . .
C35 C34 C33 112.9(3) . .
N2 C17 C18 178.4(7) . .
F27 C42 C37 122.6(3) . .
F27 C42 C41 115.6(3) . .
C41 C42 C37 121.9(4) . .
F29 C40 C39 120.4(5) . .
F29 C40 C41 120.4(4) . .
C41 C40 C39 119.2(3) . .
O4 C9 Mo2 178.1(4) . .
C15 C16 H16A 109.5 . .
C15 C16 H16B 109.5 . .
C15 C16 H16C 109.5 . .
H16A C16 H16B 109.5 . .
H16A C16 H16C 109.5 . .
H16B C16 H16C 109.5 . .
F28 C41 C42 117.9(4) . .
F28 C41 C40 120.7(4) . .
C40 C41 C42 121.4(3) . .
Mo2 C11A H11A 121.3 . .
C12A C11A Mo2 73.4(2) . .
C12A C11A H11A 125.7 . .
C12A C11A C10A 108.7(4) . .
C10A C11A Mo2 71.3(2) . .
C10A C11A H11A 125.7 . .
Mo2 C12A H12A 122.5 . .
C11A C12A Mo2 72.0(2) . .
C11A C12A H12A 125.9 . .
C11A C12A C13A 108.2(4) . .
C13A C12A Mo2 71.3(2) . .
C13A C12A H12A 125.9 . .
O3A C8A Mo2 173.8(5) . .
Mo2 C14A H14A 121.7 . .
C10A C14A Mo2 72.1(6) . .
C10A C14A H14A 125.5 . .
C10A C14A C13A 109.0(10) . .
C13A C14A Mo2 72.4(6) . .
C13A C14A H14A 125.5 . .
Mo2 C10A H10A 119.7 . .
C11A C10A Mo2 73.1(2) . .
C11A C10A H10A 126.3 . .
C14A C10A Mo2 72.8(6) . .
C14A C10A C11A 107.5(7) . .
C14A C10A H10A 126.3 . .
Mo2 C13A H13A 120.1 . .
C12A C13A Mo2 73.2(2) . .
C12A C13A H13A 126.7 . .
C14A C13A Mo2 71.9(5) . .
C14A C13A C12A 106.6(6) . .
C14A C13A H13A 126.7 . .
C17 C18 H18A 109.5 . .
C17 C18 H18B 109.5 . .
C17 C18 H18C 109.5 . .
H18A C18 H18B 109.5 . .
H18A C18 H18C 109.5 . .
H18B C18 H18C 109.5 . .
Cl1 C55 Cl1 115.3(4) . 2_655
Cl1 C55 H55A 108.5 2_655 .
Cl1 C55 H55A 108.5 . .
Cl1 C55 H55B 108.5 . .
Cl1 C55 H55B 108.5 2_655 .
H55A C55 H55B 107.5 . .
Mo2 C13B H13B 123.1 . .
C14B C13B Mo2 67.6(16) . .
C14B C13B H13B 125.2 . .
C12B C13B Mo2 75.7(16) . .
C12B C13B H13B 125.2 . .
C12B C13B C14B 110(2) . .
Mo2 C14B H14B 117.7 . .
C13B C14B Mo2 77.2(16) . .
C13B C14B H14B 125.4 . .
C13B C14B C10B 109(2) . .
C10B C14B Mo2 71.5(14) . .
C10B C14B H14B 125.4 . .
Mo2 C12B H12B 124.5 . .
C13B C12B Mo2 70.5(15) . .
C13B C12B H12B 127.8 . .
C13B C12B C11B 104(2) . .
C11B C12B Mo2 69(4) . .
C11B C12B H12B 127.8 . .
Mo2 C10B H10B 116.9 . .
C14B C10B Mo2 72.1(15) . .
C14B C10B H10B 127.8 . .
C14B C10B C11B 104.5(15) . .
C11B C10B Mo2 76(4) . .
C11B C10B H10B 127.8 . .
P2 Mo1 Mo2 52.684(18) . .
P2 Mo1 P1 49.40(2) . .
P1 Mo1 Mo2 51.10(2) . .
C6A Mo1 Mo2 99.70(13) . .
C6A Mo1 P2 84.63(11) . .
C6A Mo1 P1 133.68(12) . .
C6A Mo1 C5A 35.06(17) . .
C2A Mo1 Mo2 87.30(12) . .
C2A Mo1 P2 124.01(12) . .
C2A Mo1 P1 75.58(13) . .
C2A Mo1 C6A 146.21(17) . .
C2A Mo1 C4A 87.48(17) . .
C2A Mo1 C5A 114.19(17) . .
C2A Mo1 C7A 130.72(17) . .
C2A Mo1 C3A 95.91(17) . .
C2A Mo1 C1A 86.76(19) . .
C4A Mo1 Mo2 107.72(12) . .
C4A Mo1 P2 136.67(12) . .
C4A Mo1 P1 152.64(11) . .
C4A Mo1 C6A 58.84(16) . .
C4A Mo1 C5A 35.46(16) . .
C4A Mo1 C7A 59.39(16) . .
C5A Mo1 Mo2 85.53(11) . .
C5A Mo1 P2 101.21(11) . .
C5A Mo1 P1 135.98(11) . .
C7A Mo1 Mo2 134.67(13) . .
C7A Mo1 P2 104.35(12) . .
C7A Mo1 P1 146.92(12) . .
C7A Mo1 C6A 35.13(18) . .
C7A Mo1 C5A 58.80(16) . .
C3A Mo1 Mo2 142.96(12) . .
C3A Mo1 P2 139.97(12) . .
C3A Mo1 P1 164.30(13) . .
C3A Mo1 C6A 59.19(17) . .
C3A Mo1 C4A 36.06(17) . .
C3A Mo1 C5A 59.47(17) . .
C3A Mo1 C7A 35.86(17) . .
C1A Mo1 Mo2 127.69(13) . .
C1A Mo1 P2 90.01(13) . .
C1A Mo1 P1 77.16(14) . .
C1A Mo1 C6A 113.1(2) . .
C1A Mo1 C4A 123.85(18) . .
C1A Mo1 C5A 142.80(18) . .
C1A Mo1 C7A 84.11(19) . .
C1A Mo1 C3A 89.34(18) . .
C6B Mo1 Mo2 84.3(12) . .
C6B Mo1 P2 136.4(12) . .
C6B Mo1 P1 100.5(10) . .
C7B Mo1 Mo2 103.2(9) . .
C7B Mo1 P2 150.0(12) . .
C7B Mo1 P1 133.5(9) . .
C7B Mo1 C6B 33.2(4) . .
C3B Mo1 Mo2 136.3(9) . .
C3B Mo1 P2 165.0(9) . .
C3B Mo1 P1 144.5(9) . .
C3B Mo1 C6B 56.1(15) . .
C3B Mo1 C7B 33.2(5) . .
C4B Mo1 Mo2 134.6(10) . .
C4B Mo1 P2 154.8(10) . .
C4B Mo1 P1 112.3(9) . .
C4B Mo1 C6B 54.9(15) . .
C4B Mo1 C7B 54.2(16) . .
C4B Mo1 C3B 33.5(5) . .
C5B Mo1 Mo2 101.1(9) . .
C5B Mo1 P2 138.1(9) . .
C5B Mo1 P1 88.9(9) . .
C5B Mo1 C6B 33.4(5) . .
C5B Mo1 C7B 55.1(15) . .
C5B Mo1 C3B 56.6(4) . .
C5B Mo1 C4B 33.7(4) . .
C1B Mo1 Mo2 82.1(17) . .
C1B Mo1 P2 78.1(15) . .
C1B Mo1 P1 123.1(16) . .
C1B Mo1 C6B 105.3(17) . .
C1B Mo1 C7B 81.1(19) . .
C1B Mo1 C3B 90.7(18) . .
C1B Mo1 C4B 124.1(18) . .
C1B Mo1 C5B 135.9(17) . .
C2B Mo1 Mo2 139.4(16) . .
C2B Mo1 P2 86.8(16) . .
C2B Mo1 P1 105.3(16) . .
C2B Mo1 C6B 136(2) . .
C2B Mo1 C7B 114.7(18) . .
C2B Mo1 C3B 83.1(18) . .
C2B Mo1 C4B 82(2) . .
C2B Mo1 C5B 112(2) . .
C2B Mo1 C1B 90(2) . .
Mo1 C6A H6A 122.3 . .
C5A C6A Mo1 72.6(2) . .
C5A C6A H6A 125.8 . .
C7A C6A Mo1 71.0(2) . .
C7A C6A H6A 125.8 . .
C7A C6A C5A 108.4(4) . .
O2A C2A Mo1 175.6(4) . .
Mo1 C4A H4A 120.7 . .
C5A C4A Mo1 73.8(2) . .
C5A C4A H4A 125.9 . .
C5A C4A C3A 108.2(4) . .
C3A C4A Mo1 71.3(2) . .
C3A C4A H4A 125.9 . .
Mo1 C5A H5A 122.4 . .
C6A C5A Mo1 72.4(2) . .
C6A C5A C4A 107.6(4) . .
C6A C5A H5A 126.2 . .
C4A C5A Mo1 70.7(2) . .
C4A C5A H5A 126.2 . .
Mo1 C7A H7A 120.7 . .
C6A C7A Mo1 73.9(2) . .
C6A C7A H7A 125.7 . .
C6A C7A C3A 108.5(4) . .
C3A C7A Mo1 71.4(2) . .
C3A C7A H7A 125.7 . .
Mo1 C3A H3A 120.1 . .
C4A C3A Mo1 72.6(2) . .
C4A C3A H3A 126.4 . .
C7A C3A Mo1 72.8(2) . .
C7A C3A C4A 107.3(4) . .
C7A C3A H3A 126.4 . .
O1A C1A Mo1 177.0(4) . .
O3B C8B Mo2 169(2) . .
Mo1 C6B H6B 120.7 . .
C7B C6B Mo1 73.1(12) . .
C7B C6B H6B 126.6 . .
C5B C6B Mo1 71.5(9) . .
C5B C6B H6B 126.6 . .
C5B C6B C7B 107(4) . .
Mo1 C7B H7B 120.4 . .
C6B C7B Mo1 73.7(12) . .
C6B C7B H7B 124.7 . .
C3B C7B Mo1 72.9(12) . .
C3B C7B C6B 111(4) . .
C3B C7B H7B 124.7 . .
Mo1 C3B H3B 118.3 . .
C7B C3B Mo1 73.9(12) . .
C7B C3B H3B 127.6 . .
C7B C3B C4B 105(3) . .
C4B C3B Mo1 72.5(11) . .
C4B C3B H3B 127.6 . .
Mo1 C4B H4B 119.9 . .
C3B C4B Mo1 74.0(12) . .
C3B C4B H4B 124.7 . .
C5B C4B Mo1 72.9(9) . .
C5B C4B C3B 111(2) . .
C5B C4B H4B 124.7 . .
Mo1 C5B H5B 117.1 . .
C6B C5B Mo1 75.1(10) . .
C6B C5B H5B 126.5 . .
C4B C5B Mo1 73.4(10) . .
C4B C5B C6B 107(3) . .
C4B C5B H5B 126.5 . .
O1B C1B Mo1 171(5) . .
Mo2 C11B H11B 122.1 . .
C12B C11B Mo2 77(3) . .
C12B C11B C10B 112(2) . .
C12B C11B H11B 123.9 . .
C10B C11B Mo2 68(3) . .
C10B C11B H11B 123.9 . .
O2B C2B Mo1 176(5) . .

loop_
_geom_bond_atom_site_label_1
_geom_bond_atom_site_label_2
_geom_bond_distance
_geom_bond_site_symmetry_2
Mo2 P2 2.5002(7) .
Mo2 P1 2.4525(8) .
Mo2 C9 2.007(4) .
Mo2 C11A 2.324(4) .
Mo2 C12A 2.342(4) .
Mo2 C8A 2.006(4) .
Mo2 C14A 2.310(14) .
Mo2 C10A 2.300(4) .
Mo2 C13A 2.316(4) .
Mo2 C13B 2.34(3) .
Mo2 C14B 2.22(3) .
Mo2 C12B 2.41(3) .
Mo2 C10B 2.21(2) .
Mo2 Mo1 3.0544(3) .
Mo2 C8B 2.006(5) .
Mo2 C11B 2.30(8) .
Cu1 P2 2.2722(8) 5_656
Cu1 P1 2.2665(8) .
Cu1 N1 1.982(3) .
Cu1 N2 1.993(3) .
P2 P1 2.0760(10) .
P2 Mo1 2.4432(8) .
Al1 F1 1.6738(16) .
Al1 O7 1.7481(18) .
Al1 O6 1.7442(19) .
Al1 O5 1.7490(18) .
P1 Mo1 2.5218(9) .
Cl1 C55 1.715(4) .
F33 C44 1.344(3) .
F34 C45 1.337(3) .
F42 C50 1.335(3) .
F32 C44 1.359(3) .
F40 C48 1.358(3) .
F41 C48 1.343(3) .
F38 C47 1.333(3) .
F35 C45 1.354(3) .
F12 C26 1.331(4) .
F17 C32 1.344(4) .
F4 C21 1.336(4) .
O7 C43 1.370(3) .
O6 C31 1.377(3) .
F31 C38 1.336(4) .
F2 C20 1.349(4) .
F37 C46 1.353(3) .
F46 C54 1.342(4) .
F19 C33 1.336(4) .
F9 C23 1.338(4) .
F39 C47 1.356(3) .
F11 C24 1.347(4) .
F36 C46 1.343(3) .
F23 C35 1.341(4) .
O5 C19 1.369(3) .
F26 C36 1.344(4) .
F45 C53 1.340(4) .
F25 C36 1.354(4) .
F10 C24 1.355(3) .
F7 C22 1.342(4) .
F18 C32 1.362(3) .
F3 C20 1.356(3) .
F43 C51 1.341(4) .
F24 C35 1.353(4) .
F44 C52 1.336(3) .
F16 C30 1.336(4) .
F6 C22 1.352(4) .
F27 C42 1.330(5) .
F21 C34 1.338(4) .
F8 C23 1.357(4) .
F13 C27 1.339(4) .
F5 C21 1.354(4) .
F20 C33 1.351(4) .
F22 C34 1.346(4) .
F15 C29 1.347(4) .
F30 C39 1.332(5) .
F14 C28 1.338(4) .
F29 C40 1.333(4) .
F28 C41 1.351(4) .
C43 C49 1.554(4) .
C43 C48 1.563(4) .
C43 C44 1.560(4) .
C50 C49 1.400(4) .
C50 C51 1.376(4) .
N1 C15 1.126(4) .
C49 C54 1.393(4) .
C45 C44 1.552(4) .
C45 C46 1.537(4) .
C48 C47 1.545(4) .
C19 C25 1.557(4) .
C19 C20 1.563(4) .
C19 C24 1.564(4) .
N2 C17 1.115(5) .
C54 C53 1.385(4) .
C25 C26 1.406(4) .
C25 C30 1.389(4) .
C47 C46 1.538(4) .
C31 C37 1.553(4) .
C31 C36 1.565(4) .
C31 C32 1.558(4) .
O4 C9 1.137(5) .
C37 C38 1.396(5) .
C37 C42 1.396(4) .
C20 C21 1.548(5) .
C26 C27 1.381(5) .
C24 C23 1.548(4) .
C23 C22 1.532(5) .
C53 C52 1.361(5) .
C33 C32 1.557(5) .
C33 C34 1.543(5) .
C38 C39 1.390(5) .
C36 C35 1.557(4) .
C15 C16 1.440(5) .
C51 C52 1.372(5) .
C30 C29 1.384(5) .
C35 C34 1.519(6) .
C21 C22 1.543(5) .
C29 C28 1.361(6) .
C27 C28 1.365(5) .
C39 C40 1.373(6) .
C17 C18 1.459(6) .
C42 C41 1.394(5) .
C40 C41 1.356(7) .
O3A C8A 1.142(5) .
C16 H16A 0.9800 .
C16 H16B 0.9800 .
C16 H16C 0.9800 .
C11A H11A 0.9500 .
C11A C12A 1.390(6) .
C11A C10A 1.412(7) .
C12A H12A 0.9500 .
C12A C13A 1.420(6) .
C14A H14A 0.9500 .
C14A C10A 1.390(10) .
C14A C13A 1.417(13) .
C10A H10A 0.9500 .
C13A H13A 0.9500 .
C18 H18A 0.9800 .
C18 H18B 0.9800 .
C18 H18C 0.9800 .
C55 H55A 0.9900 .
C55 H55B 0.9900 .
C13B H13B 0.9500 .
C13B C14B 1.383(15) .
C13B C12B 1.383(15) .
C14B H14B 0.9500 .
C14B C10B 1.384(15) .
C12B H12B 0.9500 .
C12B C11B 1.386(15) .
C10B H10B 0.9500 .
C10B C11B 1.392(15) .
Mo1 C6A 2.332(4) .
Mo1 C2A 1.995(4) .
Mo1 C4A 2.295(4) .
Mo1 C5A 2.335(4) .
Mo1 C7A 2.295(4) .
Mo1 C3A 2.277(4) .
Mo1 C1A 2.002(4) .
Mo1 C6B 2.35(2) .
Mo1 C7B 2.343(19) .
Mo1 C3B 2.330(19) .
Mo1 C4B 2.31(2) .
Mo1 C5B 2.305(10) .
Mo1 C1B 2.10(5) .
Mo1 C2B 1.91(5) .
O2A C2A 1.143(5) .
C6A H6A 0.9500 .
C6A C5A 1.406(7) .
C6A C7A 1.397(7) .
C4A H4A 0.9500 .
C4A C5A 1.410(6) .
C4A C3A 1.415(7) .
C5A H5A 0.9500 .
C7A H7A 0.9500 .
C7A C3A 1.408(7) .
C3A H3A 0.9500 .
C1A O1A 1.142(5) .
C8B O3B 1.198(16) .
C6B H6B 0.9500 .
C6B C7B 1.342(15) .
C6B C5B 1.337(17) .
C7B H7B 0.9500 .
C7B C3B 1.336(17) .
C3B H3B 0.9500 .
C3B C4B 1.337(17) .
C4B H4B 0.9500 .
C4B C5B 1.336(16) .
C5B H5B 0.9500 .
O1B C1B 1.07(6) .
C11B H11B 0.9500 .
C2B O2B 1.11(6) .

loop_
_exptl_oxdiff_crystal_face_indexfrac_h
_exptl_oxdiff_crystal_face_indexfrac_k
_exptl_oxdiff_crystal_face_indexfrac_l
_exptl_oxdiff_crystal_face_x
_exptl_oxdiff_crystal_face_y
_exptl_oxdiff_crystal_face_z
16.9877 2.9981 2.9935 -0.2468 -0.9453 0.2951
-17.9858 0.9997 -0.9940 0.4982 0.8795 -0.0598
5.9883 -4.9995 -14.9908 -0.1124 -0.1716 -0.9768
2.9904 -3.0009 -15.9888 0.1187 -0.0803 -0.9749
13.9846 5.9940 -9.9947 0.3501 -0.8968 -0.3358
17.9847 2.9972 -2.0028 -0.1459 -1.0014 0.0202
11.9841 -2.0014 -13.9926 -0.0630 -0.5629 -0.8145
15.9892 -0.9989 4.9914 -0.5520 -0.7740 0.2772
17.9848 -3.9981 -1.0051 -0.6576 -0.7927 -0.1459
11.9935 -4.9957 7.9892 -0.8146 -0.4498 0.3088
2.0032 8.9958 9.9934 0.3346 -0.3570 0.8425
5.9957 11.9920 0.0009 0.7004 -0.6592 0.3917
-10.9889 -8.9928 5.9964 -0.5275 0.8297 0.0254
-13.9831 -1.9961 12.9931 -0.1458 0.7815 0.6285
14.9910 1.0001 6.9905 -0.4398 -0.7805 0.4493
17.9853 -1.9992 -0.0054 -0.5431 -0.8509 -0.0273
-14.9903 3.9968 -5.9902 0.7630 0.6334 -0.2357
-4.0035 -3.0005 -14.9876 0.2512 0.2748 -0.9335
9.9914 -9.9938 -0.0049 -0.9203 -0.2092 -0.2964
-2.9908 -3.9946 15.9873 -0.6058 0.2878 0.7533
-16.9869 3.9975 -1.9928 0.7092 0.7389 -0.0182
-6.9895 8.9960 9.9959 0.5366 0.0981 0.8245
-13.9830 0.0026 12.9936 -0.0066 0.7222 0.6918
-17.9831 2.0001 5.0015 0.4198 0.8564 0.3041
0.0068 4.0000 14.9889 -0.0918 -0.1022 0.9571
-2.9979 11.9919 -1.9950 0.9517 -0.2063 0.2630
2.9968 11.9916 -2.9959 0.8417 -0.5108 0.2196
3.9924 8.9921 -10.9905 0.8079 -0.4812 -0.3163
9.9919 9.9930 -0.9999 0.4961 -0.8033 0.2811
-8.9858 -1.9957 15.9894 -0.3320 0.5319 0.8046
13.9894 6.9952 0.9968 0.1482 -0.9144 0.3049
15.9842 4.9951 -6.9978 0.1616 -0.9650 -0.1973
